data_2220668
loop_
_publ_author_name
'Reichvilser, Moritz M.'
'Roessner, Felix W.'
'Kl\"ufers, Peter'

_publ_section_title
;
 2,2,3,3-Tetrafluorobutane-1,4-diol
;
_journal_coeditor_code ZL2164
_journal_issue 1
_journal_name_full 'Acta Crystallographica Section E'
_journal_page_first o33
_journal_paper_doi 10.1107/S1600536808040555
_journal_volume 65
_journal_year 2009
_chemical_formula_iupac 'C4 H6 F4 O2'
_chemical_formula_moiety 'C4 H6 F4 O2'
_chemical_formula_sum 'C4 H6 F4 O2'
_chemical_formula_weight 162.09
_chemical_melting_point_gt 355.3
_chemical_melting_point_lt 356.3
_chemical_name_systematic
;
2,2,3,3-tetrafluorobutane-1,4-diol
;
_space_group_IT_number 14
_symmetry_cell_setting monoclinic
_symmetry_space_group_name_Hall '-P 2ybc'
_symmetry_space_group_name_H-M 'P 1 21/c 1'
_atom_sites_solution_hydrogens difmap
_atom_sites_solution_primary direct
_atom_sites_solution_secondary difmap
_audit_creation_method SHELXL97
_cell_angle_alpha 90.0000
_cell_angle_beta 99.768(2)
_cell_angle_gamma 90.0000
_cell_formula_units_Z 4
_cell_length_a 5.4392(2)
_cell_length_b 8.6935(3)
_cell_length_c 12.4123(4)
_cell_measurement_reflns_used 7007
_cell_measurement_temperature 200(2)
_cell_measurement_theta_max 27.485
_cell_measurement_theta_min 3.134
_cell_volume 578.42(3)
_computing_cell_refinement 'SCALEPACK (Otwinowski & Minor, 1997)'
_computing_data_collection 'COLLECT (Hooft, 2004)'
_computing_data_reduction 'SCALEPACK and DENZO (Otwinowski & Minor, 1997)'
_computing_molecular_graphics 'ORTEP-3 for Windows (Farrugia, 1997)'
_computing_publication_material 'SHELXL97 (Sheldrick, 2008) and PLATON (Spek, 2003)'
_computing_structure_refinement 'SHELXL97 (Sheldrick, 2008)'
_computing_structure_solution 'SHELXS97 (Sheldrick, 2008)'
_diffrn_ambient_temperature 200(2)
_diffrn_detector_area_resol_mean 9
_diffrn_measured_fraction_theta_full 0.996
_diffrn_measured_fraction_theta_max 0.996
_diffrn_measurement_device '95mm CCD camera on \k-goniostat'
_diffrn_measurement_device_type 'Nonius KappaCCD area-detector'
_diffrn_measurement_method '\f and \w'
_diffrn_radiation_monochromator 'MONTEL, graded multilayered X-ray optics'
_diffrn_radiation_source 'rotating anode'
_diffrn_radiation_type MoK\a
_diffrn_radiation_wavelength 0.71073
_diffrn_reflns_av_R_equivalents 0.0197
_diffrn_reflns_av_sigmaI/netI 0.0248
_diffrn_reflns_limit_h_max 7
_diffrn_reflns_limit_h_min -7
_diffrn_reflns_limit_k_max 11
_diffrn_reflns_limit_k_min -11
_diffrn_reflns_limit_l_max 16
_diffrn_reflns_limit_l_min -16
_diffrn_reflns_number 2531
_diffrn_reflns_theta_full 27.47
_diffrn_reflns_theta_max 27.47
_diffrn_reflns_theta_min 3.33
_diffrn_standards_number 0
_exptl_absorpt_coefficient_mu 0.222
_exptl_absorpt_correction_type none
_exptl_crystal_colour colourless
_exptl_crystal_density_diffrn 1.86130(10)
_exptl_crystal_density_method 'not measured'
_exptl_crystal_description block
_exptl_crystal_F_000 328
_exptl_crystal_size_max 0.18
_exptl_crystal_size_mid 0.08
_exptl_crystal_size_min 0.06
_refine_diff_density_max 0.378
_refine_diff_density_min -0.254
_refine_ls_extinction_method none
_refine_ls_goodness_of_fit_ref 1.040
_refine_ls_hydrogen_treatment mixed
_refine_ls_matrix_type full
_refine_ls_number_parameters 97
_refine_ls_number_reflns 1313
_refine_ls_number_restraints 0
_refine_ls_restrained_S_all 1.040
_refine_ls_R_factor_all 0.0384
_refine_ls_R_factor_gt 0.0314
_refine_ls_shift/su_max 0.000
_refine_ls_shift/su_mean 0.000
_refine_ls_structure_factor_coef Fsqd
_refine_ls_weighting_details 'calc w=1/[\s^2^(Fo^2^)+(0.0398P)^2^+0.2156P] where P=(Fo^2^+2Fc^2^)/3'
_refine_ls_weighting_scheme calc
_refine_ls_wR_factor_gt 0.0800
_refine_ls_wR_factor_ref 0.0847
_reflns_number_gt 1133
_reflns_number_total 1313
_reflns_threshold_expression I>2\s(I)
_cod_data_source_file zl2164.cif
_cod_data_source_block I
_cod_original_sg_symbol_H-M 'P 21/c'
_cod_database_code 2220668
_cod_database_fobs_code 2220668

loop_
_symmetry_equiv_pos_as_xyz
'x, y, z'
'-x, y+1/2, -z+1/2'
'-x, -y, -z'
'x, -y+1/2, z+1/2'

loop_
_atom_site_type_symbol
_atom_site_label
_atom_site_fract_x
_atom_site_fract_y
_atom_site_fract_z
_atom_site_U_iso_or_equiv
_atom_site_adp_type
_atom_site_calc_flag
_atom_site_refinement_flags
_atom_site_occupancy
_atom_site_disorder_assembly
_atom_site_disorder_group
F F1 0.70269(17) 0.39078(9) 0.15846(6) 0.0318(2) Uani d . 1 . .
F F2 1.07701(15) 0.32375(11) 0.13418(7) 0.0343(2) Uani d . 1 . .
F F3 0.81808(17) 0.38903(11) -0.05076(6) 0.0349(2) Uani d . 1 . .
F F4 0.86586(15) 0.14104(11) -0.03922(6) 0.0328(2) Uani d . 1 . .
O O1 0.58505(19) 0.07917(11) 0.18952(8) 0.0256(2) Uani d . 1 . .
H H1 0.528(4) 0.125(2) 0.2357(16) 0.038 Uiso d . 1 . .
O O2 0.41094(18) 0.23464(12) -0.15572(7) 0.0253(2) Uani d . 1 . .
H H2 0.431(3) 0.143(2) -0.1751(15) 0.038 Uiso d . 1 . .
C C1 0.8308(3) 0.13254(16) 0.19011(10) 0.0246(3) Uani d . 1 . .
H H1A 0.9293 0.0505 0.1621 0.030 Uiso calc R 1 . .
H H1B 0.9099 0.1556 0.2662 0.030 Uiso calc R 1 . .
C C2 0.8355(2) 0.27521(15) 0.12090(10) 0.0216(3) Uani d . 1 . .
C C3 0.7415(2) 0.26145(14) -0.00258(10) 0.0202(3) Uani d . 1 . .
C C4 0.4637(2) 0.24221(16) -0.04003(10) 0.0227(3) Uani d . 1 . .
H H4A 0.4061 0.1468 -0.0086 0.027 Uiso calc R 1 . .
H H4B 0.3737 0.3302 -0.0142 0.027 Uiso calc R 1 . .

loop_
_atom_site_aniso_label
_atom_site_aniso_U_11
_atom_site_aniso_U_22
_atom_site_aniso_U_33
_atom_site_aniso_U_12
_atom_site_aniso_U_13
_atom_site_aniso_U_23
F1 0.0491(5) 0.0227(4) 0.0240(4) 0.0031(4) 0.0075(4) -0.0057(3)
F2 0.0285(4) 0.0452(5) 0.0273(4) -0.0150(4) -0.0012(3) 0.0044(4)
F3 0.0445(5) 0.0363(5) 0.0227(4) -0.0187(4) 0.0026(3) 0.0077(3)
F4 0.0305(5) 0.0407(5) 0.0275(4) 0.0102(4) 0.0059(3) -0.0101(4)
O1 0.0327(5) 0.0239(5) 0.0217(5) -0.0053(4) 0.0091(4) -0.0022(4)
O2 0.0325(5) 0.0252(5) 0.0169(4) -0.0018(4) 0.0000(4) -0.0003(4)
C1 0.0278(7) 0.0261(7) 0.0203(6) 0.0001(5) 0.0051(5) 0.0028(5)
C2 0.0226(6) 0.0231(6) 0.0189(6) -0.0036(5) 0.0035(5) -0.0021(5)
C3 0.0252(6) 0.0193(6) 0.0171(6) -0.0024(5) 0.0068(5) -0.0004(5)
C4 0.0238(6) 0.0274(7) 0.0165(6) -0.0005(5) 0.0024(5) 0.0001(5)

loop_
_atom_type_symbol
_atom_type_description
_atom_type_scat_dispersion_real
_atom_type_scat_dispersion_imag
_atom_type_scat_source
C C 0.0033 0.0016 'International Tables Vol C Tables 4.2.6.8 and 6.1.1.4'
H H 0.0000 0.0000 'International Tables Vol C Tables 4.2.6.8 and 6.1.1.4'
F F 0.0171 0.0103 'International Tables Vol C Tables 4.2.6.8 and 6.1.1.4'
O O 0.0106 0.0060 'International Tables Vol C Tables 4.2.6.8 and 6.1.1.4'

loop_
_geom_angle_atom_site_label_1
_geom_angle_atom_site_label_2
_geom_angle_atom_site_label_3
_geom_angle_site_symmetry_1
_geom_angle_site_symmetry_3
_geom_angle
_geom_angle_publ_flag
C1 O1 H1 . . 108.0(14) ?
C4 O2 H2 . . 108.6(13) ?
O1 C1 C2 . . 111.96(11) ?
O1 C1 H1A . . 109.2 ?
C2 C1 H1A . . 109.2 ?
O1 C1 H1B . . 109.2 ?
C2 C1 H1B . . 109.2 ?
H1A C1 H1B . . 107.9 ?
F2 C2 F1 . . 106.61(10) ?
F2 C2 C1 . . 107.13(10) ?
F1 C2 C1 . . 110.41(10) ?
F2 C2 C3 . . 107.21(9) ?
F1 C2 C3 . . 106.98(10) ?
C1 C2 C3 . . 117.92(11) ?
F3 C3 F4 . . 105.84(9) ?
F3 C3 C4 . . 108.66(10) ?
F4 C3 C4 . . 109.78(10) ?
F3 C3 C2 . . 107.49(10) ?
F4 C3 C2 . . 106.97(10) ?
C4 C3 C2 . . 117.48(10) ?
O2 C4 C3 . . 109.65(10) ?
O2 C4 H4A . . 109.7 ?
C3 C4 H4A . . 109.7 ?
O2 C4 H4B . . 109.7 ?
C3 C4 H4B . . 109.7 ?
H4A C4 H4B . . 108.2 ?

loop_
_geom_bond_atom_site_label_1
_geom_bond_atom_site_label_2
_geom_bond_site_symmetry_2
_geom_bond_distance
_geom_bond_publ_flag
F1 C2 . 1.3651(15) ?
F2 C2 . 1.3626(15) ?
F3 C3 . 1.3587(14) ?
F4 C3 . 1.3656(14) ?
O1 C1 . 1.4135(17) ?
O1 H1 . 0.80(2) ?
O2 C4 . 1.4173(15) ?
O2 H2 . 0.84(2) ?
C1 C2 . 1.5114(18) ?
C1 H1A . 0.9900 ?
C1 H1B . 0.9900 ?
C2 C3 . 1.5360(17) ?
C3 C4 . 1.5128(17) ?
C4 H4A . 0.9900 ?
C4 H4B . 0.9900 ?

loop_
_geom_hbond_atom_site_label_D
_geom_hbond_atom_site_label_H
_geom_hbond_atom_site_label_A
_geom_hbond_site_symmetry_A
_geom_hbond_distance_DH
_geom_hbond_distance_HA
_geom_hbond_distance_DA
_geom_hbond_angle_DHA
O1 H1 O2 4_555 0.80(2) 2.001(19) 2.7972(14) 171.9(18)
O2 H2 O1 3_655 0.845(17) 1.940(17) 2.7608(14) 163.6(17)
C1 H1B F3 4_555 0.99 2.44 3.2343(15) 137

loop_
_geom_torsion_atom_site_label_1
_geom_torsion_atom_site_label_2
_geom_torsion_atom_site_label_3
_geom_torsion_atom_site_label_4
_geom_torsion_site_symmetry_1
_geom_torsion_site_symmetry_2
_geom_torsion_site_symmetry_3
_geom_torsion_site_symmetry_4
_geom_torsion
_geom_torsion_publ_flag
O1 C1 C2 F2 . . . . 175.17(10) ?
O1 C1 C2 F1 . . . . 59.45(14) ?
O1 C1 C2 C3 . . . . -63.91(14) ?
F2 C2 C3 F3 . . . . -44.50(13) ?
F1 C2 C3 F3 . . . . 69.55(12) ?
C1 C2 C3 F3 . . . . -165.38(11) ?
F2 C2 C3 F4 . . . . 68.79(12) ?
F1 C2 C3 F4 . . . . -177.16(9) ?
C1 C2 C3 F4 . . . . -52.09(14) ?
F2 C2 C3 C4 . . . . -167.32(11) ?
F1 C2 C3 C4 . . . . -53.27(14) ?
C1 C2 C3 C4 . . . . 71.80(15) ?
F3 C3 C4 O2 . . . . 56.60(13) ?
F4 C3 C4 O2 . . . . -58.71(13) ?
C2 C3 C4 O2 . . . . 178.82(11) ?

loop_
_cod_related_entry_id
_cod_related_entry_database
_cod_related_entry_code
1 ChemSpider 120045
